data_7107328
loop_
_publ_author_name
'Travis Hebden'
'Richard Schrock'
'Michael Takase'
'Peter Mueller'

_publ_section_title
;
 Cleavage of dinitrogen to yield a (t-BuPOCOP)molybdenum(IV) nitride
;
_journal_name_full Chem.Commun.
_journal_page_first 1851
_journal_paper_doi 10.1039/c2cc17634c
_journal_volume 48
_journal_year 2012
_chemical_formula_sum 'C22 H39 I Mo N O2 P2'
_chemical_formula_weight 634.32
_chemical_name_systematic
;
?
;
_space_group_IT_number 82
_symmetry_cell_setting tetragonal
_symmetry_space_group_name_Hall 'I -4'
_symmetry_space_group_name_H-M 'I -4'
_atom_sites_solution_hydrogens geom
_atom_sites_solution_primary direct
_atom_sites_solution_secondary difmap
_audit_creation_method SHELXL-97
_cell_angle_alpha 90.00
_cell_angle_beta 90.00
_cell_angle_gamma 90.00
_cell_formula_units_Z 8
_cell_length_a 14.3739(7)
_cell_length_b 14.3739(7)
_cell_length_c 25.6082(13)
_cell_measurement_reflns_used 9553
_cell_measurement_temperature 100(2)
_cell_measurement_theta_max 30.42
_cell_measurement_theta_min 2.83
_cell_volume 5290.9(5)
_computing_cell_refinement 'SAINT 7.46A (Bruker-AXS, 2010)'
_computing_data_collection 'APEX2 v2010.7.0 (Bruker-AXS, 2010)'
_computing_data_reduction 'SAINT 7.46A (Bruker-AXS, 2010)'
_computing_molecular_graphics 'Bruker SHELXTL'
_computing_publication_material 'Bruker SHELXTL'
_computing_structure_refinement 'SHELXL-97 (Sheldrick, 2008)'
_computing_structure_solution 'SHELXS-97 (Sheldrick, 2008)'
_diffrn_ambient_temperature 100(2)
_diffrn_detector_area_resol_mean 8.3
_diffrn_measured_fraction_theta_full 0.999
_diffrn_measured_fraction_theta_max 0.999
_diffrn_measurement_device_type 'Bruker Smart APEX2 CCD'
_diffrn_measurement_method '\f and \w scans'
_diffrn_radiation_monochromator 'Incoatech ImuS multilayer optics'
_diffrn_radiation_source 'ImuS micro-focus sealed tube'
_diffrn_radiation_type MoK\a
_diffrn_radiation_wavelength 0.71073
_diffrn_reflns_av_R_equivalents 0.0394
_diffrn_reflns_av_sigmaI/netI 0.0349
_diffrn_reflns_limit_h_max 20
_diffrn_reflns_limit_h_min -18
_diffrn_reflns_limit_k_max 20
_diffrn_reflns_limit_k_min -20
_diffrn_reflns_limit_l_max 36
_diffrn_reflns_limit_l_min -36
_diffrn_reflns_number 31568
_diffrn_reflns_theta_full 30.30
_diffrn_reflns_theta_max 30.30
_diffrn_reflns_theta_min 1.62
_exptl_absorpt_coefficient_mu 1.801
_exptl_absorpt_correction_T_max 0.7739
_exptl_absorpt_correction_T_min 0.7739
_exptl_absorpt_correction_type multi-scan
_exptl_absorpt_process_details 'SADABS (Sheldrick, 2009)'
_exptl_crystal_colour orange
_exptl_crystal_density_diffrn 1.593
_exptl_crystal_density_method 'not measured'
_exptl_crystal_description octahedral
_exptl_crystal_F_000 2552
_exptl_crystal_size_max 0.15
_exptl_crystal_size_mid 0.15
_exptl_crystal_size_min 0.15
_refine_diff_density_max 2.722
_refine_diff_density_min -0.982
_refine_diff_density_rms 0.103
_refine_ls_abs_structure_details 'Flack H D (1983), Acta Cryst. A39, 876-881'
_refine_ls_extinction_method none
_refine_ls_goodness_of_fit_ref 1.051
_refine_ls_hydrogen_treatment constr
_refine_ls_matrix_type full
_refine_ls_number_parameters 365
_refine_ls_number_reflns 7952
_refine_ls_number_restraints 1535
_refine_ls_restrained_S_all 0.993
_refine_ls_R_factor_all 0.0377
_refine_ls_R_factor_gt 0.0362
_refine_ls_shift/su_max 0.001
_refine_ls_shift/su_mean 0.000
_refine_ls_structure_factor_coef Fsqd
_refine_ls_weighting_details 'calc w=1/[\s^2^(Fo^2^)+(0.0495P)^2^+4.7245P] where P=(Fo^2^+2Fc^2^)/3'
_refine_ls_weighting_scheme calc
_refine_ls_wR_factor_gt 0.0845
_refine_ls_wR_factor_ref 0.0858
_reflns_number_gt 7723
_reflns_number_total 7952
_reflns_threshold_expression >2sigma(I)
_cod_data_source_file c2cc17634c.txt
_cod_data_source_block x11071
_cod_original_sg_symbol_H-M I-4
_cod_database_code 7107328

loop_
_symmetry_equiv_pos_as_xyz
'x, y, z'
'-x, -y, z'
'y, -x, -z'
'-y, x, -z'
'x+1/2, y+1/2, z+1/2'
'-x+1/2, -y+1/2, z+1/2'
'y+1/2, -x+1/2, -z+1/2'
'-y+1/2, x+1/2, -z+1/2'

loop_
_atom_site_label
_atom_site_type_symbol
_atom_site_fract_x
_atom_site_fract_y
_atom_site_fract_z
_atom_site_U_iso_or_equiv
_atom_site_adp_type
_atom_site_occupancy
_atom_site_symmetry_multiplicity
_atom_site_calc_flag
_atom_site_refinement_flags
_atom_site_disorder_assembly
_atom_site_disorder_group
N1 N 0.2979(3) 0.2599(4) 0.04015(13) 0.0221(7) Uani 0.8372(8) 1 d PDU A 1
Mo1 Mo 0.29548(2) 0.25342(4) 0.104196(14) 0.01655(7) Uani 0.8372(8) 1 d PDU A 1
I1 I 0.47869(4) 0.25169(6) 0.135612(19) 0.03423(11) Uani 0.8372(8) 1 d PDU A 1
O1 O 0.1370(3) 0.4204(3) 0.12475(18) 0.0196(9) Uani 0.8372(8) 1 d PDU A 1
C1 C 0.1448(2) 0.2537(5) 0.11997(15) 0.0154(7) Uani 0.8372(8) 1 d PDU A 1
C2 C 0.0919(4) 0.3344(4) 0.1245(2) 0.0152(8) Uani 0.8372(8) 1 d PDU A 1
C3 C -0.0034(4) 0.3371(5) 0.1297(3) 0.0177(10) Uani 0.8372(8) 1 d PDU A 1
H3 H -0.0358 0.3945 0.1328 0.021 Uiso 0.8372(8) 1 calc PR A 1
C4 C -0.0509(3) 0.2518(5) 0.1302(3) 0.0187(10) Uani 0.8372(8) 1 d PDU A 1
H4 H -0.1167 0.2512 0.1337 0.022 Uiso 0.8372(8) 1 calc PR A 1
C5 C -0.0044(4) 0.1705(5) 0.1259(3) 0.0184(11) Uani 0.8372(8) 1 d PDU A 1
H5 H -0.0376 0.1134 0.1262 0.022 Uiso 0.8372(8) 1 calc PR A 1
C6 C 0.0935(4) 0.1703(4) 0.1210(2) 0.0155(9) Uani 0.8372(8) 1 d PDU A 1
O2 O 0.1362(3) 0.0848(4) 0.1160(2) 0.0188(8) Uani 0.8372(8) 1 d PDU A 1
P1 P 0.2517(2) 0.41990(13) 0.12454(6) 0.0147(3) Uani 0.8372(8) 1 d PDU A 1
C11 C 0.2763(3) 0.5073(3) 0.07388(17) 0.0191(8) Uani 0.8372(8) 1 d PDU A 1
C12 C 0.3821(4) 0.5064(5) 0.0624(3) 0.0237(10) Uani 0.8372(8) 1 d PDU A 1
H12A H 0.4012 0.4434 0.0525 0.036 Uiso 0.8372(8) 1 calc PR A 1
H12B H 0.4162 0.5258 0.0937 0.036 Uiso 0.8372(8) 1 calc PR A 1
H12C H 0.3957 0.5494 0.0337 0.036 Uiso 0.8372(8) 1 calc PR A 1
C13 C 0.2496(5) 0.6071(3) 0.08889(18) 0.0226(8) Uani 0.8372(8) 1 d PDU A 1
H13A H 0.2829 0.6251 0.1208 0.034 Uiso 0.8372(8) 1 calc PR A 1
H13B H 0.1824 0.6106 0.0950 0.034 Uiso 0.8372(8) 1 calc PR A 1
H13C H 0.2666 0.6495 0.0605 0.034 Uiso 0.8372(8) 1 calc PR A 1
C14 C 0.2234(4) 0.4797(4) 0.0244(2) 0.0304(11) Uani 0.8372(8) 1 d PDU A 1
H14A H 0.2403 0.4161 0.0145 0.046 Uiso 0.8372(8) 1 calc PR A 1
H14B H 0.2398 0.5224 -0.0040 0.046 Uiso 0.8372(8) 1 calc PR A 1
H14C H 0.1563 0.4831 0.0309 0.046 Uiso 0.8372(8) 1 calc PR A 1
C15 C 0.2746(3) 0.4608(3) 0.19229(18) 0.0194(9) Uani 0.8372(8) 1 d PDU A 1
C16 C 0.3738(4) 0.4959(6) 0.1995(3) 0.0260(12) Uani 0.8372(8) 1 d PDU A 1
H16A H 0.3830 0.5521 0.1785 0.039 Uiso 0.8372(8) 1 calc PR A 1
H16B H 0.4177 0.4478 0.1883 0.039 Uiso 0.8372(8) 1 calc PR A 1
H16C H 0.3844 0.5104 0.2364 0.039 Uiso 0.8372(8) 1 calc PR A 1
C17 C 0.2049(4) 0.5348(4) 0.2119(2) 0.0281(10) Uani 0.8372(8) 1 d PDU A 1
H17A H 0.1413 0.5113 0.2079 0.042 Uiso 0.8372(8) 1 calc PR A 1
H17B H 0.2123 0.5919 0.1914 0.042 Uiso 0.8372(8) 1 calc PR A 1
H17C H 0.2170 0.5482 0.2488 0.042 Uiso 0.8372(8) 1 calc PR A 1
C18 C 0.2609(5) 0.3734(3) 0.22649(18) 0.0232(10) Uani 0.8372(8) 1 d PDU A 1
H18A H 0.1971 0.3505 0.2226 0.035 Uiso 0.8372(8) 1 calc PR A 1
H18B H 0.2724 0.3892 0.2632 0.035 Uiso 0.8372(8) 1 calc PR A 1
H18C H 0.3047 0.3249 0.2155 0.035 Uiso 0.8372(8) 1 calc PR A 1
P2 P 0.2502(2) 0.08479(13) 0.11492(6) 0.0143(3) Uani 0.8372(8) 1 d PDU A 1
C21 C 0.2739(4) 0.0056(4) 0.05851(19) 0.0253(10) Uani 0.8372(8) 1 d PDU A 1
C22 C 0.2471(5) -0.0970(3) 0.0694(2) 0.0274(9) Uani 0.8372(8) 1 d PDU A 1
H22A H 0.2828 -0.1201 0.0993 0.041 Uiso 0.8372(8) 1 calc PR A 1
H22B H 0.2610 -0.1349 0.0386 0.041 Uiso 0.8372(8) 1 calc PR A 1
H22C H 0.1804 -0.1008 0.0772 0.041 Uiso 0.8372(8) 1 calc PR A 1
C23 C 0.3778(5) 0.0103(5) 0.0440(3) 0.0317(14) Uani 0.8372(8) 1 d PDU A 1
H23A H 0.4152 -0.0126 0.0733 0.048 Uiso 0.8372(8) 1 calc PR A 1
H23B H 0.3949 0.0748 0.0364 0.048 Uiso 0.8372(8) 1 calc PR A 1
H23C H 0.3893 -0.0284 0.0132 0.048 Uiso 0.8372(8) 1 calc PR A 1
C24 C 0.2172(5) 0.0427(4) 0.0127(2) 0.0323(11) Uani 0.8372(8) 1 d PDU A 1
H24A H 0.2346 0.1075 0.0059 0.049 Uiso 0.8372(8) 1 calc PR A 1
H24B H 0.1508 0.0396 0.0212 0.049 Uiso 0.8372(8) 1 calc PR A 1
H24C H 0.2296 0.0050 -0.0184 0.049 Uiso 0.8372(8) 1 calc PR A 1
C25 C 0.2763(4) 0.0336(3) 0.17984(19) 0.0226(9) Uani 0.8372(8) 1 d PDU A 1
C26 C 0.2656(4) 0.1149(3) 0.21914(18) 0.0252(11) Uani 0.8372(8) 1 d PDU A 1
H26A H 0.2017 0.1387 0.2178 0.038 Uiso 0.8372(8) 1 calc PR A 1
H26B H 0.3091 0.1648 0.2100 0.038 Uiso 0.8372(8) 1 calc PR A 1
H26C H 0.2792 0.0926 0.2545 0.038 Uiso 0.8372(8) 1 calc PR A 1
C27 C 0.3774(4) -0.0026(5) 0.1820(2) 0.0257(11) Uani 0.8372(8) 1 d PDU A 1
H27A H 0.4201 0.0471 0.1715 0.039 Uiso 0.8372(8) 1 calc PR A 1
H27B H 0.3842 -0.0556 0.1582 0.039 Uiso 0.8372(8) 1 calc PR A 1
H27C H 0.3920 -0.0224 0.2177 0.039 Uiso 0.8372(8) 1 calc PR A 1
C28 C 0.2069(4) -0.0437(4) 0.1954(2) 0.0295(11) Uani 0.8372(8) 1 d PDU A 1
H28A H 0.1433 -0.0194 0.1933 0.044 Uiso 0.8372(8) 1 calc PR A 1
H28B H 0.2198 -0.0641 0.2312 0.044 Uiso 0.8372(8) 1 calc PR A 1
H28C H 0.2136 -0.0965 0.1715 0.044 Uiso 0.8372(8) 1 calc PR A 1
N1A N 0.2975(12) 0.2382(13) 0.2083(5) 0.019(2) Uani 0.1628(8) 1 d PDU A 2
Mo1A Mo 0.29649(11) 0.24407(18) 0.14487(6) 0.01655(7) Uani 0.1628(8) 1 d PDU A 2
I1A I 0.47981(19) 0.2515(3) 0.11473(11) 0.0385(7) Uani 0.1628(8) 1 d PDU A 2
O1A O 0.1354(13) 0.4125(15) 0.1354(10) 0.0196(9) Uani 0.1628(8) 1 d PDU A 2
C1A C 0.1448(8) 0.2448(14) 0.1281(8) 0.0154(7) Uani 0.1628(8) 1 d PDU A 2
C2A C 0.0921(13) 0.3255(15) 0.1332(9) 0.0152(8) Uani 0.1628(8) 1 d PDU A 2
C3A C -0.0027(14) 0.319(2) 0.1377(15) 0.0177(10) Uani 0.1628(8) 1 d PDU A 2
H3A H -0.0375 0.3743 0.1424 0.021 Uiso 0.1628(8) 1 calc PR A 2
C4A C -0.0499(17) 0.236(2) 0.136(2) 0.0187(10) Uani 0.1628(8) 1 d PDU A 2
H4A H -0.1158 0.2356 0.1383 0.022 Uiso 0.1628(8) 1 calc PR A 2
C5A C -0.0026(15) 0.156(2) 0.1305(17) 0.0184(11) Uani 0.1628(8) 1 d PDU A 2
H5A H -0.0340 0.0975 0.1295 0.022 Uiso 0.1628(8) 1 calc PR A 2
C6A C 0.0953(14) 0.1612(15) 0.1265(12) 0.0155(9) Uani 0.1628(8) 1 d PDU A 2
O2A O 0.1387(13) 0.0762(16) 0.1215(13) 0.0188(8) Uani 0.1628(8) 1 d PDU A 2
P1A P 0.2499(12) 0.4136(7) 0.1329(5) 0.0147(3) Uani 0.1628(8) 1 d PDU A 2
C11A C 0.2692(13) 0.4641(12) 0.0674(6) 0.0191(8) Uani 0.1628(8) 1 d PDU A 2
C12A C 0.3686(16) 0.503(3) 0.0659(15) 0.0304(11) Uani 0.1628(8) 1 d PDU A 2
H12D H 0.4132 0.4524 0.0709 0.046 Uiso 0.1628(8) 1 calc PR A 2
H12E H 0.3762 0.5492 0.0938 0.046 Uiso 0.1628(8) 1 calc PR A 2
H12F H 0.3797 0.5329 0.0320 0.046 Uiso 0.1628(8) 1 calc PR A 2
C13A C 0.1979(15) 0.5381(14) 0.0511(9) 0.0237(10) Uani 0.1628(8) 1 d PDU A 2
H13D H 0.1351 0.5117 0.0529 0.036 Uiso 0.1628(8) 1 calc PR A 2
H13E H 0.2108 0.5582 0.0153 0.036 Uiso 0.1628(8) 1 calc PR A 2
H13F H 0.2023 0.5916 0.0747 0.036 Uiso 0.1628(8) 1 calc PR A 2
C14A C 0.2619(19) 0.3829(13) 0.0278(8) 0.0226(8) Uani 0.1628(8) 1 d PDU A 2
H14D H 0.3085 0.3355 0.0363 0.034 Uiso 0.1628(8) 1 calc PR A 2
H14E H 0.2729 0.4064 -0.0075 0.034 Uiso 0.1628(8) 1 calc PR A 2
H14F H 0.1996 0.3553 0.0298 0.034 Uiso 0.1628(8) 1 calc PR A 2
C15A C 0.2804(15) 0.4925(11) 0.1880(6) 0.0194(9) Uani 0.1628(8) 1 d PDU A 2
C16A C 0.3865(15) 0.490(3) 0.1960(16) 0.0281(10) Uani 0.1628(8) 1 d PDU A 2
H16D H 0.4176 0.5102 0.1639 0.042 Uiso 0.1628(8) 1 calc PR A 2
H16E H 0.4060 0.4268 0.2047 0.042 Uiso 0.1628(8) 1 calc PR A 2
H16F H 0.4035 0.5323 0.2246 0.042 Uiso 0.1628(8) 1 calc PR A 2
C17A C 0.252(2) 0.5940(12) 0.1755(8) 0.0232(10) Uani 0.1628(8) 1 d PDU A 2
H17D H 0.2888 0.6165 0.1457 0.035 Uiso 0.1628(8) 1 calc PR A 2
H17E H 0.2646 0.6334 0.2060 0.035 Uiso 0.1628(8) 1 calc PR A 2
H17F H 0.1860 0.5964 0.1669 0.035 Uiso 0.1628(8) 1 calc PR A 2
C18A C 0.2325(17) 0.4622(17) 0.2386(7) 0.0260(12) Uani 0.1628(8) 1 d PDU A 2
H18D H 0.1648 0.4650 0.2340 0.039 Uiso 0.1628(8) 1 calc PR A 2
H18E H 0.2509 0.5039 0.2671 0.039 Uiso 0.1628(8) 1 calc PR A 2
H18F H 0.2509 0.3984 0.2472 0.039 Uiso 0.1628(8) 1 calc PR A 2
P2A P 0.2522(12) 0.0776(7) 0.1235(4) 0.0143(3) Uani 0.1628(8) 1 d PDU A 2
C21A C 0.2765(16) 0.0351(13) 0.0558(6) 0.0253(10) Uani 0.1628(8) 1 d PDU A 2
C22A C 0.2125(18) -0.0438(15) 0.0370(10) 0.0317(14) Uani 0.1628(8) 1 d PDU A 2
H22D H 0.1476 -0.0233 0.0388 0.048 Uiso 0.1628(8) 1 calc PR A 2
H22E H 0.2211 -0.0985 0.0594 0.048 Uiso 0.1628(8) 1 calc PR A 2
H22F H 0.2282 -0.0599 0.0009 0.048 Uiso 0.1628(8) 1 calc PR A 2
C23A C 0.3790(17) 0.004(3) 0.0553(14) 0.0323(11) Uani 0.1628(8) 1 d PDU A 2
H23D H 0.4186 0.0570 0.0653 0.049 Uiso 0.1628(8) 1 calc PR A 2
H23E H 0.3959 -0.0163 0.0201 0.049 Uiso 0.1628(8) 1 calc PR A 2
H23F H 0.3879 -0.0467 0.0800 0.049 Uiso 0.1628(8) 1 calc PR A 2
C24A C 0.265(2) 0.1221(14) 0.0209(9) 0.0274(9) Uani 0.1628(8) 1 d PDU A 2
H24D H 0.3084 0.1705 0.0322 0.041 Uiso 0.1628(8) 1 calc PR A 2
H24E H 0.2010 0.1454 0.0238 0.041 Uiso 0.1628(8) 1 calc PR A 2
H24F H 0.2777 0.1056 -0.0155 0.041 Uiso 0.1628(8) 1 calc PR A 2
C25A C 0.2790(14) -0.0083(11) 0.1754(6) 0.0226(9) Uani 0.1628(8) 1 d PDU A 2
C26A C 0.2206(16) 0.0174(17) 0.2238(7) 0.0257(11) Uani 0.1628(8) 1 d PDU A 2
H26D H 0.2338 0.0818 0.2339 0.039 Uiso 0.1628(8) 1 calc PR A 2
H26E H 0.2364 -0.0244 0.2527 0.039 Uiso 0.1628(8) 1 calc PR A 2
H26F H 0.1543 0.0111 0.2155 0.039 Uiso 0.1628(8) 1 calc PR A 2
C27A C 0.3815(15) -0.005(3) 0.1930(13) 0.0295(11) Uani 0.1628(8) 1 d PDU A 2
H27D H 0.3977 0.0594 0.2027 0.044 Uiso 0.1628(8) 1 calc PR A 2
H27E H 0.4217 -0.0252 0.1644 0.044 Uiso 0.1628(8) 1 calc PR A 2
H27F H 0.3903 -0.0454 0.2232 0.044 Uiso 0.1628(8) 1 calc PR A 2
C28A C 0.258(2) -0.1110(12) 0.1605(8) 0.0252(11) Uani 0.1628(8) 1 d PDU A 2
H28D H 0.2943 -0.1278 0.1293 0.038 Uiso 0.1628(8) 1 calc PR A 2
H28E H 0.1919 -0.1182 0.1532 0.038 Uiso 0.1628(8) 1 calc PR A 2
H28F H 0.2761 -0.1518 0.1895 0.038 Uiso 0.1628(8) 1 calc PR A 2

loop_
_atom_site_aniso_label
_atom_site_aniso_U_11
_atom_site_aniso_U_22
_atom_site_aniso_U_33
_atom_site_aniso_U_23
_atom_site_aniso_U_13
_atom_site_aniso_U_12
N1 0.0158(16) 0.033(2) 0.0179(14) 0.0046(16) 0.0027(12) 0.011(2)
Mo1 0.00850(13) 0.02696(18) 0.01418(13) 0.00369(17) 0.00172(11) 0.0025(3)
I1 0.01158(14) 0.0658(3) 0.0253(2) 0.0058(3) -0.0019(2) 0.0005(3)
O1 0.0090(12) 0.0212(15) 0.028(2) 0.0030(15) 0.0012(13) -0.0006(11)
C1 0.0059(9) 0.0235(13) 0.0168(19) 0.0008(17) 0.0022(11) -0.0009(14)
C2 0.0118(14) 0.0218(16) 0.012(2) 0.0041(16) 0.0017(16) 0.0003(13)
C3 0.0116(16) 0.026(2) 0.016(3) 0.0052(19) 0.0014(18) 0.0038(16)
C4 0.0046(10) 0.023(2) 0.028(3) 0.005(2) -0.0007(13) -0.0002(17)
C5 0.0081(16) 0.026(2) 0.021(2) 0.002(2) -0.0030(15) -0.0004(15)
C6 0.0121(15) 0.0202(16) 0.014(2) 0.0026(15) -0.0015(14) 0.0024(13)
O2 0.0112(13) 0.0227(16) 0.023(2) -0.0009(13) -0.0023(11) 0.0035(11)
P1 0.0096(5) 0.0167(5) 0.0177(8) 0.0019(4) 0.0013(7) 0.0001(5)
C11 0.0171(18) 0.0244(19) 0.0158(15) 0.0032(15) 0.0037(14) 0.0009(16)
C12 0.018(2) 0.026(2) 0.027(2) 0.0048(19) 0.0144(18) -0.0020(17)
C13 0.021(2) 0.0191(16) 0.0272(19) 0.0039(14) 0.008(2) -0.003(2)
C14 0.037(2) 0.029(2) 0.025(2) 0.0110(18) -0.0095(19) -0.0081(19)
C15 0.0195(19) 0.0220(19) 0.0166(16) -0.0007(15) -0.0006(14) 0.0049(17)
C16 0.025(2) 0.029(3) 0.024(2) -0.003(2) -0.005(2) -0.009(2)
C17 0.029(2) 0.032(3) 0.023(2) -0.0025(19) 0.0024(19) 0.013(2)
C18 0.028(3) 0.0218(17) 0.0199(18) 0.0022(14) -0.001(2) 0.0020(18)
P2 0.0089(5) 0.0169(5) 0.0171(8) 0.0036(4) -0.0013(7) 0.0036(5)
C21 0.031(2) 0.023(2) 0.0214(16) -0.0011(15) 0.0065(16) 0.0066(18)
C22 0.023(2) 0.0260(18) 0.033(2) -0.0025(16) 0.005(3) 0.000(2)
C23 0.031(2) 0.025(2) 0.039(4) -0.004(2) 0.016(2) 0.0004(19)
C24 0.045(3) 0.031(3) 0.021(2) -0.0039(18) 0.0009(19) 0.010(2)
C25 0.023(2) 0.0230(19) 0.0216(17) 0.0081(16) -0.0086(15) -0.0047(18)
C26 0.031(3) 0.0248(18) 0.0198(18) 0.0045(15) -0.004(2) -0.0085(19)
C27 0.025(2) 0.023(2) 0.028(3) 0.006(2) -0.0159(19) 0.0025(17)
C28 0.032(2) 0.033(3) 0.024(2) 0.014(2) -0.0075(19) -0.015(2)
N1A 0.020(6) 0.023(6) 0.014(4) -0.002(4) -0.003(3) 0.008(9)
Mo1A 0.00850(13) 0.02696(18) 0.01418(13) 0.00369(17) 0.00172(11) 0.0025(3)
I1A 0.0112(8) 0.0693(17) 0.0350(12) 0.0168(18) 0.0020(11) 0.0100(12)
O1A 0.0090(12) 0.0212(15) 0.028(2) 0.0030(15) 0.0012(13) -0.0006(11)
C1A 0.0059(9) 0.0235(13) 0.0168(19) 0.0008(17) 0.0022(11) -0.0009(14)
C2A 0.0118(14) 0.0218(16) 0.012(2) 0.0041(16) 0.0017(16) 0.0003(13)
C3A 0.0116(16) 0.026(2) 0.016(3) 0.0052(19) 0.0014(18) 0.0038(16)
C4A 0.0046(10) 0.023(2) 0.028(3) 0.005(2) -0.0007(13) -0.0002(17)
C5A 0.0081(16) 0.026(2) 0.021(2) 0.002(2) -0.0030(15) -0.0004(15)
C6A 0.0121(15) 0.0202(16) 0.014(2) 0.0026(15) -0.0015(14) 0.0024(13)
O2A 0.0112(13) 0.0227(16) 0.023(2) -0.0009(13) -0.0023(11) 0.0035(11)
P1A 0.0096(5) 0.0167(5) 0.0177(8) 0.0019(4) 0.0013(7) 0.0001(5)
C11A 0.0171(18) 0.0244(19) 0.0158(15) 0.0032(15) 0.0037(14) 0.0009(16)
C12A 0.037(2) 0.029(2) 0.025(2) 0.0110(18) -0.0095(19) -0.0081(19)
C13A 0.018(2) 0.026(2) 0.027(2) 0.0048(19) 0.0144(18) -0.0020(17)
C14A 0.021(2) 0.0191(16) 0.0272(19) 0.0039(14) 0.008(2) -0.003(2)
C15A 0.0195(19) 0.0220(19) 0.0166(16) -0.0007(15) -0.0006(14) 0.0049(17)
C16A 0.029(2) 0.032(3) 0.023(2) -0.0025(19) 0.0024(19) 0.013(2)
C17A 0.028(3) 0.0218(17) 0.0199(18) 0.0022(14) -0.001(2) 0.0020(18)
C18A 0.025(2) 0.029(3) 0.024(2) -0.003(2) -0.005(2) -0.009(2)
P2A 0.0089(5) 0.0169(5) 0.0171(8) 0.0036(4) -0.0013(7) 0.0036(5)
C21A 0.031(2) 0.023(2) 0.0214(16) -0.0011(15) 0.0065(16) 0.0066(18)
C22A 0.031(2) 0.025(2) 0.039(4) -0.004(2) 0.016(2) 0.0004(19)
C23A 0.045(3) 0.031(3) 0.021(2) -0.0039(18) 0.0009(19) 0.010(2)
C24A 0.023(2) 0.0260(18) 0.033(2) -0.0025(16) 0.005(3) 0.000(2)
C25A 0.023(2) 0.0230(19) 0.0216(17) 0.0081(16) -0.0086(15) -0.0047(18)
C26A 0.025(2) 0.023(2) 0.028(3) 0.006(2) -0.0159(19) 0.0025(17)
C27A 0.032(2) 0.033(3) 0.024(2) 0.014(2) -0.0075(19) -0.015(2)
C28A 0.031(3) 0.0248(18) 0.0198(18) 0.0045(15) -0.004(2) -0.0085(19)

loop_
_atom_type_symbol
_atom_type_description
_atom_type_scat_dispersion_real
_atom_type_scat_dispersion_imag
_atom_type_scat_source
C C 0.0033 0.0016 'International Tables Vol C Tables 4.2.6.8 and 6.1.1.4'
H H 0.0000 0.0000 'International Tables Vol C Tables 4.2.6.8 and 6.1.1.4'
N N 0.0061 0.0033 'International Tables Vol C Tables 4.2.6.8 and 6.1.1.4'
O O 0.0106 0.0060 'International Tables Vol C Tables 4.2.6.8 and 6.1.1.4'
P P 0.1023 0.0942 'International Tables Vol C Tables 4.2.6.8 and 6.1.1.4'
Mo Mo -1.6832 0.6857 'International Tables Vol C Tables 4.2.6.8 and 6.1.1.4'
I I -0.4742 1.8119 'International Tables Vol C Tables 4.2.6.8 and 6.1.1.4'

loop_
_geom_angle_atom_site_label_1
_geom_angle_atom_site_label_2
_geom_angle_atom_site_label_3
_geom_angle
N1 Mo1 C1 101.78(17)
N1 Mo1 P2 99.7(2)
C1 Mo1 P2 74.23(19)
N1 Mo1 P1 99.07(19)
C1 Mo1 P1 73.5(2)
P2 Mo1 P1 145.30(9)
N1 Mo1 I1 105.75(14)
C1 Mo1 I1 152.44(10)
P2 Mo1 I1 101.89(7)
P1 Mo1 I1 100.73(8)
C2 O1 P1 117.4(4)
C2 C1 C6 115.0(3)
C2 C1 Mo1 123.6(4)
C6 C1 Mo1 121.1(4)
C3 C2 C1 125.1(5)
C3 C2 O1 115.9(5)
C1 C2 O1 119.0(5)
C2 C3 C4 117.4(5)
C2 C3 H3 121.3
C4 C3 H3 121.3
C5 C4 C3 120.9(4)
C5 C4 H4 119.5
C3 C4 H4 119.5
C4 C5 C6 120.2(5)
C4 C5 H5 119.9
C6 C5 H5 119.9
O2 C6 C1 121.6(5)
O2 C6 C5 117.0(5)
C1 C6 C5 121.4(5)
C6 O2 P2 116.5(4)
O1 P1 C11 101.0(2)
O1 P1 C15 99.9(2)
C11 P1 C15 114.1(2)
O1 P1 Mo1 104.7(2)
C11 P1 Mo1 116.95(18)
C15 P1 Mo1 116.55(17)
C14 C11 C13 109.0(4)
C14 C11 C12 109.1(5)
C13 C11 C12 107.5(5)
C14 C11 P1 108.2(4)
C13 C11 P1 114.5(3)
C12 C11 P1 108.5(4)
C11 C12 H12A 109.5
C11 C12 H12B 109.5
H12A C12 H12B 109.5
C11 C12 H12C 109.5
H12A C12 H12C 109.5
H12B C12 H12C 109.5
C11 C13 H13A 109.5
C11 C13 H13B 109.5
H13A C13 H13B 109.5
C11 C13 H13C 109.5
H13A C13 H13C 109.5
H13B C13 H13C 109.5
C11 C14 H14A 109.5
C11 C14 H14B 109.5
H14A C14 H14B 109.5
C11 C14 H14C 109.5
H14A C14 H14C 109.5
H14B C14 H14C 109.5
C16 C15 C18 108.6(5)
C16 C15 C17 109.8(5)
C18 C15 C17 107.1(4)
C16 C15 P1 112.5(4)
C18 C15 P1 104.5(3)
C17 C15 P1 113.9(4)
C15 C16 H16A 109.5
C15 C16 H16B 109.5
H16A C16 H16B 109.5
C15 C16 H16C 109.5
H16A C16 H16C 109.5
H16B C16 H16C 109.5
C15 C17 H17A 109.5
C15 C17 H17B 109.5
H17A C17 H17B 109.5
C15 C17 H17C 109.5
H17A C17 H17C 109.5
H17B C17 H17C 109.5
C15 C18 H18A 109.5
C15 C18 H18B 109.5
H18A C18 H18B 109.5
C15 C18 H18C 109.5
H18A C18 H18C 109.5
H18B C18 H18C 109.5
O2 P2 C25 100.8(3)
O2 P2 C21 101.2(3)
C25 P2 C21 114.5(3)
O2 P2 Mo1 105.0(2)
C25 P2 Mo1 115.19(18)
C21 P2 Mo1 116.95(18)
C24 C21 C23 108.6(5)
C24 C21 C22 109.8(5)
C23 C21 C22 109.0(5)
C24 C21 P2 106.5(4)
C23 C21 P2 109.6(4)
C22 C21 P2 113.3(3)
C21 C22 H22A 109.5
C21 C22 H22B 109.5
H22A C22 H22B 109.5
C21 C22 H22C 109.5
H22A C22 H22C 109.5
H22B C22 H22C 109.5
C21 C23 H23A 109.5
C21 C23 H23B 109.5
H23A C23 H23B 109.5
C21 C23 H23C 109.5
H23A C23 H23C 109.5
H23B C23 H23C 109.5
C21 C24 H24A 109.5
C21 C24 H24B 109.5
H24A C24 H24B 109.5
C21 C24 H24C 109.5
H24A C24 H24C 109.5
H24B C24 H24C 109.5
C27 C25 C28 110.8(5)
C27 C25 C26 109.0(5)
C28 C25 C26 108.1(4)
C27 C25 P2 110.8(4)
C28 C25 P2 112.6(3)
C26 C25 P2 105.2(3)
C25 C26 H26A 109.5
C25 C26 H26B 109.5
H26A C26 H26B 109.5
C25 C26 H26C 109.5
H26A C26 H26C 109.5
H26B C26 H26C 109.5
C25 C27 H27A 109.5
C25 C27 H27B 109.5
H27A C27 H27B 109.5
C25 C27 H27C 109.5
H27A C27 H27C 109.5
H27B C27 H27C 109.5
C25 C28 H28A 109.5
C25 C28 H28B 109.5
H28A C28 H28B 109.5
C25 C28 H28C 109.5
H28A C28 H28C 109.5
H28B C28 H28C 109.5
N1A Mo1A C1A 101.6(8)
N1A Mo1A P2A 99.8(7)
C1A Mo1A P2A 73.5(6)
N1A Mo1A P1A 99.9(7)
C1A Mo1A P1A 73.4(6)
P2A Mo1A P1A 144.2(5)
N1A Mo1A I1A 105.9(6)
C1A Mo1A I1A 152.4(6)
P2A Mo1A I1A 102.5(4)
P1A Mo1A I1A 100.4(4)
C2A O1A P1A 116.8(14)
C2A C1A C6A 116.3(13)
C2A C1A Mo1A 121.4(11)
C6A C1A Mo1A 120.1(11)
C3A C2A C1A 119.4(16)
C3A C2A O1A 120.1(16)
C1A C2A O1A 120.5(15)
C4A C3A C2A 123.4(19)
C4A C3A H3A 118.3
C2A C3A H3A 118.3
C5A C4A C3A 119.9(19)
C5A C4A H4A 120.0
C3A C4A H4A 120.0
C4A C5A C6A 117.4(19)
C4A C5A H5A 121.3
C6A C5A H5A 121.3
O2A C6A C1A 122.4(16)
O2A C6A C5A 114.0(16)
C1A C6A C5A 123.6(16)
C6A O2A P2A 116.0(15)
O1A P1A C11A 100.8(11)
O1A P1A C15A 102.3(11)
C11A P1A C15A 114.4(9)
O1A P1A Mo1A 104.5(9)
C11A P1A Mo1A 116.5(7)
C15A P1A Mo1A 115.5(7)
C13A C11A C12A 111.1(15)
C13A C11A C14A 107.4(13)
C12A C11A C14A 108.8(16)
C13A C11A P1A 114.8(12)
C12A C11A P1A 107.8(15)
C14A C11A P1A 106.7(12)
C11A C12A H12D 109.5
C11A C12A H12E 109.5
H12D C12A H12E 109.5
C11A C12A H12F 109.5
H12D C12A H12F 109.5
H12E C12A H12F 109.5
C11A C13A H13D 109.5
C11A C13A H13E 109.5
H13D C13A H13E 109.5
C11A C13A H13F 109.5
H13D C13A H13F 109.5
H13E C13A H13F 109.5
C11A C14A H14D 109.5
C11A C14A H14E 109.5
H14D C14A H14E 109.5
C11A C14A H14F 109.5
H14D C14A H14F 109.5
H14E C14A H14F 109.5
C18A C15A C16A 109.1(15)
C18A C15A C17A 109.0(13)
C16A C15A C17A 107.8(16)
C18A C15A P1A 111.2(12)
C16A C15A P1A 108.7(16)
C17A C15A P1A 110.9(12)
C15A C16A H16D 109.5
C15A C16A H16E 109.5
H16D C16A H16E 109.5
C15A C16A H16F 109.5
H16D C16A H16F 109.5
H16E C16A H16F 109.5
C15A C17A H17D 109.5
C15A C17A H17E 109.5
H17D C17A H17E 109.5
C15A C17A H17F 109.5
H17D C17A H17F 109.5
H17E C17A H17F 109.5
C15A C18A H18D 109.5
C15A C18A H18E 109.5
H18D C18A H18E 109.5
C15A C18A H18F 109.5
H18D C18A H18F 109.5
H18E C18A H18F 109.5
O2A P2A C25A 102.8(12)
O2A P2A C21A 98.9(13)
C25A P2A C21A 114.1(9)
O2A P2A Mo1A 105.6(9)
C25A P2A Mo1A 114.9(7)
C21A P2A Mo1A 117.5(7)
C22A C21A C23A 111.1(15)
C22A C21A C24A 110.5(14)
C23A C21A C24A 109.2(16)
C22A C21A P2A 114.8(14)
C23A C21A P2A 106.3(15)
C24A C21A P2A 104.5(12)
C21A C22A H22D 109.5
C21A C22A H22E 109.5
H22D C22A H22E 109.5
C21A C22A H22F 109.5
H22D C22A H22F 109.5
H22E C22A H22F 109.5
C21A C23A H23D 109.5
C21A C23A H23E 109.5
H23D C23A H23E 109.5
C21A C23A H23F 109.5
H23D C23A H23F 109.5
H23E C23A H23F 109.5
C21A C24A H24D 109.5
C21A C24A H24E 109.5
H24D C24A H24E 109.5
C21A C24A H24F 109.5
H24D C24A H24F 109.5
H24E C24A H24F 109.5
C26A C25A C27A 106.0(14)
C26A C25A C28A 108.7(13)
C27A C25A C28A 106.7(15)
C26A C25A P2A 107.7(12)
C27A C25A P2A 112.7(15)
C28A C25A P2A 114.6(12)
C25A C26A H26D 109.5
C25A C26A H26E 109.5
H26D C26A H26E 109.5
C25A C26A H26F 109.5
H26D C26A H26F 109.5
H26E C26A H26F 109.5
C25A C27A H27D 109.5
C25A C27A H27E 109.5
H27D C27A H27E 109.5
C25A C27A H27F 109.5
H27D C27A H27F 109.5
H27E C27A H27F 109.5
C25A C28A H28D 109.5
C25A C28A H28E 109.5
H28D C28A H28E 109.5
C25A C28A H28F 109.5
H28D C28A H28F 109.5
H28E C28A H28F 109.5

loop_
_geom_bond_atom_site_label_1
_geom_bond_atom_site_label_2
_geom_bond_distance
N1 Mo1 1.643(3)
Mo1 C1 2.204(4)
Mo1 P2 2.525(2)
Mo1 P1 2.529(2)
Mo1 I1 2.7537(6)
O1 C2 1.395(6)
O1 P1 1.650(5)
C1 C2 1.392(7)
C1 C6 1.407(8)
C2 C3 1.377(7)
C3 C4 1.404(8)
C3 H3 0.9500
C4 C5 1.351(8)
C4 H4 0.9500
C5 C6 1.412(7)
C5 H5 0.9500
C6 O2 1.380(6)
O2 P2 1.640(5)
P1 C11 1.840(5)
P1 C15 1.861(5)
C11 C14 1.531(6)
C11 C13 1.534(6)
C11 C12 1.549(6)
C12 H12A 0.9800
C12 H12B 0.9800
C12 H12C 0.9800
C13 H13A 0.9800
C13 H13B 0.9800
C13 H13C 0.9800
C14 H14A 0.9800
C14 H14B 0.9800
C14 H14C 0.9800
C15 C16 1.524(7)
C15 C18 1.544(6)
C15 C17 1.545(6)
C16 H16A 0.9800
C16 H16B 0.9800
C16 H16C 0.9800
C17 H17A 0.9800
C17 H17B 0.9800
C17 H17C 0.9800
C18 H18A 0.9800
C18 H18B 0.9800
C18 H18C 0.9800
P2 C25 1.856(5)
P2 C21 1.870(5)
C21 C24 1.524(7)
C21 C23 1.540(7)
C21 C22 1.549(6)
C22 H22A 0.9800
C22 H22B 0.9800
C22 H22C 0.9800
C23 H23A 0.9800
C23 H23B 0.9800
C23 H23C 0.9800
C24 H24A 0.9800
C24 H24B 0.9800
C24 H24C 0.9800
C25 C27 1.545(7)
C25 C28 1.546(6)
C25 C26 1.550(7)
C26 H26A 0.9800
C26 H26B 0.9800
C26 H26C 0.9800
C27 H27A 0.9800
C27 H27B 0.9800
C27 H27C 0.9800
C28 H28A 0.9800
C28 H28B 0.9800
C28 H28C 0.9800
N1A Mo1A 1.627(12)
Mo1A C1A 2.222(11)
Mo1A P2A 2.536(10)
Mo1A P1A 2.545(10)
Mo1A I1A 2.748(3)
O1A C2A 1.399(15)
O1A P1A 1.647(15)
C1A C2A 1.390(16)
C1A C6A 1.398(16)
C2A C3A 1.372(16)
C3A C4A 1.367(17)
C3A H3A 0.9500
C4A C5A 1.349(17)
C4A H4A 0.9500
C5A C6A 1.413(16)
C5A H5A 0.9500
C6A O2A 1.378(15)
O2A P2A 1.633(15)
P1A C11A 1.849(12)
P1A C15A 1.863(12)
C11A C13A 1.535(12)
C11A C12A 1.536(13)
C11A C14A 1.549(12)
C12A H12D 0.9800
C12A H12E 0.9800
C12A H12F 0.9800
C13A H13D 0.9800
C13A H13E 0.9800
C13A H13F 0.9800
C14A H14D 0.9800
C14A H14E 0.9800
C14A H14F 0.9800
C15A C18A 1.531(12)
C15A C16A 1.539(13)
C15A C17A 1.547(12)
C16A H16D 0.9800
C16A H16E 0.9800
C16A H16F 0.9800
C17A H17D 0.9800
C17A H17E 0.9800
C17A H17F 0.9800
C18A H18D 0.9800
C18A H18E 0.9800
C18A H18F 0.9800
P2A C25A 1.854(12)
P2A C21A 1.869(12)
C21A C22A 1.537(12)
C21A C23A 1.538(13)
C21A C24A 1.548(13)
C22A H22D 0.9800
C22A H22E 0.9800
C22A H22F 0.9800
C23A H23D 0.9800
C23A H23E 0.9800
C23A H23F 0.9800
C24A H24D 0.9800
C24A H24E 0.9800
C24A H24F 0.9800
C25A C26A 1.542(13)
C25A C27A 1.543(13)
C25A C28A 1.554(12)
C26A H26D 0.9800
C26A H26E 0.9800
C26A H26F 0.9800
C27A H27D 0.9800
C27A H27E 0.9800
C27A H27F 0.9800
C28A H28D 0.9800
C28A H28E 0.9800
C28A H28F 0.9800
